data_7213112
loop_
_publ_author_name
'Jirgensons, Aigars'
'Kauss, Valerjans'
'Mishnev, Anatolij F.'
'Kalvinsh, Ivars'

_publ_section_title
;
 The synthesis of 3-amino-3-methylbicyclo[3.3.1]nonanes: Endo-selectivity
 in the Ritter reaction of 1,3,5,7\a-tetramethylbicyclo[3.3.1]nonan-3-ol
;
_journal_issue 23
_journal_name_full 'Journal of the Chemical Society, Perkin Transactions 1'
_journal_page_first 3527
_journal_paper_doi 10.1039/a904394b
_journal_year 1999
_chemical_formula_analytical 'C14 H25 N O'
_chemical_formula_moiety 'C14 H25 N O'
_chemical_formula_structural 'C14 H25 N O'
_chemical_formula_sum 'C14 H25 N O'
_chemical_formula_weight 223.35
_chemical_melting_point 382.0(10)
_chemical_name_systematic
; N-formyl-1,3beta,5,7alpha-tetramethylbicyclo[3.3.1]nonan-3alpha-amine
 ?
;
_space_group_IT_number 2
_symmetry_cell_setting triclinic
_symmetry_space_group_name_Hall '-P 1'
_symmetry_space_group_name_H-M 'P -1'
_atom_sites_solution_hydrogens geom
_atom_sites_solution_primary direct
_atom_sites_solution_secondary difmap
_audit_creation_method SHELXL
_cell_angle_alpha 88.19(3)
_cell_angle_beta 84.38(3)
_cell_angle_gamma 85.53(3)
_cell_formula_units_Z 4
_cell_length_a 8.883(2)
_cell_length_b 12.104(2)
_cell_length_c 13.479(3)
_cell_measurement_reflns_used 20
_cell_measurement_temperature 293(2)
_cell_measurement_theta_max 12
_cell_measurement_theta_min 10
_cell_volume 1437.5(5)
_computing_cell_refinement 'Syntex P2~1~ software 1975'
_computing_data_collection 'Syntex P2~1~ software 1975'
_computing_data_reduction 'XTL system software'
_computing_molecular_graphics 'ORTEP II implemented on IBM-PC/AT'
_computing_structure_refinement 'SHELXL-93 (Sheldrick, 1993)'
_computing_structure_solution 'SHELXS-86 (Sheldrick, 1990)'
_diffrn_ambient_temperature 293(2)
_diffrn_measurement_device 'Syntex P2~1~ diffractometer'
_diffrn_measurement_method \q/2\q
_diffrn_radiation_monochromator graphite
_diffrn_radiation_source 'normal-focus sealed tube'
_diffrn_radiation_type MoK\a
_diffrn_radiation_wavelength 0.71073
_diffrn_reflns_av_R_equivalents 0.0308
_diffrn_reflns_av_sigmaI/netI 0.0642
_diffrn_reflns_limit_h_max 8
_diffrn_reflns_limit_h_min 0
_diffrn_reflns_limit_k_max 12
_diffrn_reflns_limit_k_min -12
_diffrn_reflns_limit_l_max 13
_diffrn_reflns_limit_l_min -13
_diffrn_reflns_number 2147
_diffrn_reflns_theta_max 21.04
_diffrn_reflns_theta_min 1.52
_diffrn_standards_decay_% 0
_diffrn_standards_interval_time 2h
_diffrn_standards_number 2
_exptl_absorpt_coefficient_mu 0.064
_exptl_absorpt_correction_type none
_exptl_crystal_colour colourless
_exptl_crystal_density_diffrn 1.032
_exptl_crystal_density_meas ?
_exptl_crystal_description prism
_exptl_crystal_F_000 496
_exptl_crystal_size_max 0.5
_exptl_crystal_size_mid 0.3
_exptl_crystal_size_min 0.25
_refine_diff_density_max 0.179
_refine_diff_density_min -0.270
_refine_diff_density_rms 0.049
_refine_ls_extinction_method none
_refine_ls_goodness_of_fit_all 1.114
_refine_ls_goodness_of_fit_obs 1.164
_refine_ls_matrix_type full
_refine_ls_number_parameters 289
_refine_ls_number_reflns 1980
_refine_ls_number_restraints 0
_refine_ls_restrained_S_all 1.181
_refine_ls_restrained_S_obs 1.164
_refine_ls_R_factor_all 0.1156
_refine_ls_R_factor_obs 0.0846
_refine_ls_shift/esd_max 0.001
_refine_ls_shift/esd_mean 0.000
_refine_ls_structure_factor_coef Fsqd
_refine_ls_weighting_details 'w=1/[\s^2^(Fo^2^)+(0.1149P)^2^+0.0000P] where P=(Fo^2^+2Fc^2^)/3'
_refine_ls_weighting_scheme calc
_refine_ls_wR_factor_all 0.2150
_refine_ls_wR_factor_obs 0.1832
_reflns_number_observed 1510
_reflns_number_total 2000
_reflns_observed_criterion >2sigma(I)
_cod_data_source_file 904394bsup1.cif
_cod_data_source_block kaus
_cod_depositor_comments
;
The following automatic conversions were performed:

'_chemical_melting_point' value '381-383' was changed to '382.0(10)'
- the average value was taken and precision was estimated.

Automatic conversion script
Id: cif_fix_values 1891 2012-01-12 08:04:46Z andrius 

The following automatic conversions were performed:

'_exptl_crystal_density_meas' value 'not measured' was changed to '?'
- the value is perceived as not measured.

Automatic conversion script
Id: cif_fix_values 3008 2015-01-20 13:52:24Z robertas 

The following automatic conversions were performed:

'_refine_ls_weighting_scheme' value 'calc
w=1/[\s^2^(Fo^2^)+(0.1149P)^2^+0.0000P] where P=(Fo^2^+2Fc^2^)/3' was
changed to 'calc'. New tag '_refine_ls_weighting_details' was
created. The value of the new tag was set to
'w=1/[\s^2^(Fo^2^)+(0.1149P)^2^+0.0000P] where P=(Fo^2^+2Fc^2^)/3'.

Automatic conversion script
Id: cif_fix_values 3143 2015-03-26 13:38:13Z robertas 
;
_cod_original_sg_symbol_H-M P-1
_cod_database_code 7213112

loop_
_symmetry_equiv_pos_as_xyz
'x, y, z'
'-x, -y, -z'

loop_
_atom_site_aniso_label
_atom_site_aniso_U_11
_atom_site_aniso_U_22
_atom_site_aniso_U_33
_atom_site_aniso_U_23
_atom_site_aniso_U_13
_atom_site_aniso_U_12
O1A 0.043(3) 0.116(5) 0.140(5) -0.038(4) -0.031(3) -0.018(3)
C2A 0.064(6) 0.071(6) 0.105(7) -0.032(5) -0.016(5) -0.010(5)
N3A 0.038(3) 0.066(4) 0.091(5) -0.024(4) -0.014(3) -0.007(3)
C4A 0.052(5) 0.066(5) 0.061(5) -0.011(5) -0.024(4) 0.003(4)
C5A 0.067(5) 0.093(7) 0.105(7) -0.023(5) -0.050(5) 0.017(5)
C6A 0.088(6) 0.065(6) 0.110(8) -0.041(5) -0.045(6) -0.007(5)
C7A 0.058(5) 0.086(6) 0.140(9) -0.028(6) -0.019(6) -0.018(5)
C8A 0.078(6) 0.084(6) 0.109(8) -0.007(6) -0.009(6) -0.025(5)
C9A 0.060(5) 0.067(5) 0.106(8) 0.004(5) -0.026(5) 0.002(4)
C10A 0.064(5) 0.066(6) 0.074(6) -0.010(5) -0.003(5) 0.018(4)
C11A 0.041(4) 0.076(6) 0.072(5) -0.008(4) -0.001(4) 0.008(4)
C12A 0.103(7) 0.073(6) 0.099(7) -0.037(5) -0.032(6) 0.010(5)
C13A 0.083(6) 0.090(6) 0.092(6) 0.010(5) -0.020(5) 0.015(5)
C14A 0.096(7) 0.165(10) 0.133(10) -0.010(7) -0.006(7) -0.054(7)
C15A 0.132(9) 0.130(9) 0.212(11) -0.073(8) -0.091(8) -0.017(7)
C16A 0.080(6) 0.086(6) 0.160(9) -0.011(6) -0.019(6) 0.035(5)
O1B 0.042(3) 0.132(5) 0.157(6) -0.058(4) -0.001(3) 0.008(3)
C2B 0.054(6) 0.068(5) 0.097(7) -0.020(5) -0.012(5) 0.005(4)
N3B 0.027(3) 0.063(4) 0.082(4) -0.020(4) -0.013(3) 0.002(3)
C4B 0.049(4) 0.054(4) 0.069(5) -0.004(4) -0.024(4) 0.000(4)
C5B 0.059(5) 0.077(6) 0.092(6) -0.017(5) -0.022(4) -0.013(5)
C6B 0.071(5) 0.052(5) 0.102(7) -0.004(5) -0.014(5) -0.023(5)
C7B 0.087(6) 0.057(5) 0.106(7) -0.010(5) -0.023(5) -0.008(4)
C8B 0.078(6) 0.058(5) 0.113(7) -0.008(5) -0.034(5) -0.002(4)
C9B 0.054(5) 0.063(5) 0.118(7) -0.013(5) -0.009(5) 0.012(4)
C10B 0.064(5) 0.072(6) 0.076(6) -0.019(5) -0.016(5) 0.001(5)
C11B 0.058(5) 0.077(5) 0.070(5) -0.022(4) -0.020(4) -0.004(4)
C12B 0.087(6) 0.061(5) 0.108(7) -0.028(5) -0.020(5) 0.005(5)
C13B 0.067(5) 0.098(6) 0.107(7) 0.009(5) -0.038(5) 0.013(5)
C14B 0.114(8) 0.124(8) 0.135(8) -0.004(7) -0.060(7) -0.007(6)
C15B 0.099(7) 0.081(6) 0.185(10) 0.001(6) -0.010(7) -0.034(6)
C16B 0.091(7) 0.118(7) 0.132(8) -0.053(6) 0.022(6) -0.007(6)

loop_
_atom_site_label
_atom_site_type_symbol
_atom_site_fract_x
_atom_site_fract_y
_atom_site_fract_z
_atom_site_U_iso_or_equiv
_atom_site_thermal_displace_type
_atom_site_occupancy
_atom_site_calc_flag
_atom_site_refinement_flags
O1A O 0.1170(6) 0.5261(4) -0.2626(4) 0.097(2) Uani 1 d .
C2A C 0.2549(9) 0.5263(6) -0.2612(6) 0.079(2) Uani 1 d .
H2A H 0.3155(9) 0.4911(6) -0.3128(6) 0.094 Uiso 1 calc R
N3A N 0.3248(6) 0.5725(4) -0.1925(5) 0.064(2) Uani 1 d .
H3A H 0.4203(6) 0.5783(4) -0.2068(5) 0.077 Uiso 1 calc R
C4A C 0.2617(7) 0.6146(6) -0.0963(5) 0.059(2) Uani 1 d .
C5A C 0.3875(8) 0.6709(7) -0.0485(6) 0.086(3) Uani 1 d .
H5A1 H 0.3611(8) 0.6715(7) 0.0230(6) 0.104 Uiso 1 calc R
H5A2 H 0.4814(8) 0.6246(7) -0.0603(6) 0.104 Uiso 1 calc R
C6A C 0.4192(10) 0.7900(7) -0.0839(7) 0.084(3) Uani 1 d .
C7A C 0.4798(9) 0.8006(7) -0.1940(8) 0.093(3) Uani 1 d .
H7A1 H 0.5752(9) 0.8352(7) -0.1976(8) 0.112 Uiso 1 calc R
H7A2 H 0.5017(9) 0.7265(7) -0.2197(8) 0.112 Uiso 1 calc R
C8A C 0.3786(9) 0.8652(7) -0.2618(7) 0.089(3) Uani 1 d .
H8A H 0.3745(9) 0.9434(7) -0.2444(7) 0.107 Uiso 1 calc R
C9A C 0.2146(8) 0.8261(6) -0.2423(6) 0.077(2) Uani 1 d .
H9A1 H 0.1466(8) 0.8773(6) -0.2766(6) 0.092 Uiso 1 calc R
H9A2 H 0.2133(8) 0.7540(6) -0.2715(6) 0.092 Uiso 1 calc R
C10A C 0.1529(8) 0.8177(6) -0.1335(6) 0.069(2) Uani 1 d .
C11A C 0.1238(7) 0.6992(6) -0.1003(5) 0.063(2) Uani 1 d .
H11A H 0.0569(7) 0.6714(6) -0.1448(5) 0.076 Uiso 1 calc R
H11B H 0.0694(7) 0.7015(6) -0.0343(5) 0.076 Uiso 1 calc R
C12A C 0.2656(9) 0.8585(6) -0.0664(6) 0.090(3) Uani 1 d .
H12C H 0.2260(9) 0.8511(6) 0.0030(6) 0.108 Uiso 1 calc R
H12D H 0.2794(9) 0.9362(6) -0.0811(6) 0.108 Uiso 1 calc R
C13A C 0.2174(9) 0.5152(7) -0.0302(6) 0.089(3) Uani 1 d .
H13A H 0.3036(9) 0.4625(7) -0.0278(6) 0.133 Uiso 1 calc R
H13B H 0.1369(9) 0.4810(7) -0.0572(6) 0.133 Uiso 1 calc R
H13C H 0.1838(9) 0.5396(7) 0.0359(6) 0.133 Uiso 1 calc R
C14A C 0.4345(10) 0.8564(9) -0.3710(8) 0.130(4) Uani 1 d .
H14D H 0.3654(10) 0.8991(9) -0.4102(8) 0.194 Uiso 1 calc R
H14E H 0.4406(10) 0.7802(9) -0.3897(8) 0.194 Uiso 1 calc R
H14F H 0.5332(10) 0.8842(9) -0.3824(8) 0.194 Uiso 1 calc R
C15A C 0.5322(11) 0.8304(8) -0.0143(8) 0.151(5) Uani 1 d .
H15D H 0.4911(11) 0.8228(8) 0.0539(8) 0.227 Uiso 1 calc R
H15E H 0.5484(11) 0.9068(8) -0.0296(8) 0.227 Uiso 1 calc R
H15F H 0.6270(11) 0.7865(8) -0.0243(8) 0.227 Uiso 1 calc R
C16A C -0.0007(9) 0.8870(7) -0.1170(7) 0.110(3) Uani 1 d .
H16A H -0.0393(9) 0.8815(7) -0.0481(7) 0.165 Uiso 1 calc R
H16B H -0.0716(9) 0.8595(7) -0.1578(7) 0.165 Uiso 1 calc R
H16C H 0.0133(9) 0.9632(7) -0.1349(7) 0.165 Uiso 1 calc R
O1B O 0.3668(6) 0.5047(5) 0.2319(5) 0.111(2) Uani 1 d .
C2B C 0.2295(9) 0.5010(6) 0.2557(6) 0.073(2) Uani 1 d .
H2B H 0.1783(9) 0.4559(6) 0.2179(6) 0.087 Uiso 1 calc R
N3B N 0.1480(6) 0.5534(4) 0.3282(4) 0.057(2) Uani 1 d .
H3B H 0.0520(6) 0.5463(4) 0.3331(4) 0.068 Uiso 1 calc R
C4B C 0.2032(7) 0.6235(6) 0.4022(5) 0.056(2) Uani 1 d .
C5B C 0.2840(8) 0.7213(6) 0.3531(6) 0.074(2) Uani 1 d .
H5B1 H 0.3429(8) 0.6959(6) 0.2926(6) 0.089 Uiso 1 calc R
H5B2 H 0.3548(8) 0.7437(6) 0.3977(6) 0.089 Uiso 1 calc R
C6B C 0.1791(9) 0.8256(6) 0.3260(6) 0.074(2) Uani 1 d .
C7B C 0.0808(9) 0.8007(6) 0.2413(6) 0.082(2) Uani 1 d .
H7B1 H 0.1043(9) 0.8499(6) 0.1847(6) 0.098 Uiso 1 calc R
H7B2 H 0.1068(9) 0.7252(6) 0.2200(6) 0.098 Uiso 1 calc R
C8B C -0.0903(9) 0.8151(6) 0.2736(7) 0.081(2) Uani 1 d .
H8B H -0.1169(9) 0.8939(6) 0.2861(7) 0.098 Uiso 1 calc R
C9B C -0.1288(8) 0.7519(6) 0.3684(6) 0.079(2) Uani 1 d .
H9B1 H -0.1239(8) 0.6737(6) 0.3538(6) 0.095 Uiso 1 calc R
H9B2 H -0.2326(8) 0.7741(6) 0.3931(6) 0.095 Uiso 1 calc R
C10B C -0.0236(8) 0.7679(6) 0.4530(6) 0.070(2) Uani 1 d .
C11B C 0.0720(7) 0.6626(6) 0.4764(5) 0.067(2) Uani 1 d .
H11C H 0.1127(7) 0.6724(6) 0.5394(5) 0.081 Uiso 1 calc R
H11D H 0.0046(7) 0.6031(6) 0.4865(5) 0.081 Uiso 1 calc R
C12B C 0.0798(9) 0.8576(6) 0.4199(6) 0.085(3) Uani 1 d .
H12A H 0.1433(9) 0.8702(6) 0.4724(6) 0.101 Uiso 1 calc R
H12B H 0.0195(9) 0.9261(6) 0.4075(6) 0.101 Uiso 1 calc R
C13B C 0.3188(8) 0.5484(6) 0.4573(6) 0.090(3) Uani 1 d .
H13D H 0.4022(8) 0.5234(6) 0.4107(6) 0.135 Uiso 1 calc R
H13E H 0.2704(8) 0.4856(6) 0.4870(6) 0.135 Uiso 1 calc R
H13F H 0.3557(8) 0.5897(6) 0.5083(6) 0.135 Uiso 1 calc R
C14B C -0.1792(10) 0.7823(8) 0.1885(7) 0.121(3) Uani 1 d .
H14A H -0.1505(10) 0.8251(8) 0.1295(7) 0.181 Uiso 1 calc R
H14B H -0.2859(10) 0.7964(8) 0.2071(7) 0.181 Uiso 1 calc R
H14C H -0.1568(10) 0.7049(8) 0.1758(7) 0.181 Uiso 1 calc R
C15B C 0.2857(10) 0.9173(7) 0.2941(8) 0.120(3) Uani 1 d .
H15A H 0.3481(10) 0.8962(7) 0.2346(8) 0.180 Uiso 1 calc R
H15B H 0.3490(10) 0.9278(7) 0.3464(8) 0.180 Uiso 1 calc R
H15C H 0.2266(10) 0.9852(7) 0.2816(8) 0.180 Uiso 1 calc R
C16B C -0.1240(9) 0.8038(7) 0.5477(7) 0.115(3) Uani 1 d .
H16D H -0.1900(9) 0.7467(7) 0.5689(7) 0.172 Uiso 1 calc R
H16E H -0.1837(9) 0.8711(7) 0.5338(7) 0.172 Uiso 1 calc R
H16F H -0.0610(9) 0.8162(7) 0.5997(7) 0.172 Uiso 1 calc R

loop_
_atom_type_symbol
_atom_type_description
_atom_type_scat_dispersion_real
_atom_type_scat_dispersion_imag
_atom_type_scat_source
C C 0.0033 0.0016 'International Tables Vol C Tables 4.2.6.8 and 6.1.1.4'
H H 0.0000 0.0000 'International Tables Vol C Tables 4.2.6.8 and 6.1.1.4'
N N 0.0061 0.0033 'International Tables Vol C Tables 4.2.6.8 and 6.1.1.4'
O O 0.0106 0.0060 'International Tables Vol C Tables 4.2.6.8 and 6.1.1.4'

loop_
_geom_angle_atom_site_label_1
_geom_angle_atom_site_label_2
_geom_angle_atom_site_label_3
_geom_angle
O1A C2A N3A 125.5(7)
C2A N3A C4A 128.8(6)
N3A C4A C13A 107.4(6)
N3A C4A C11A 114.7(5)
C13A C4A C11A 109.6(6)
N3A C4A C5A 108.5(6)
C13A C4A C5A 108.3(6)
C11A C4A C5A 108.2(6)
C6A C5A C4A 117.7(6)
C7A C6A C12A 109.4(7)
C7A C6A C5A 114.2(7)
C12A C6A C5A 105.4(7)
C7A C6A C15A 111.5(8)
C12A C6A C15A 109.6(6)
C5A C6A C15A 106.4(7)
C8A C7A C6A 116.7(7)
C7A C8A C14A 113.4(8)
C7A C8A C9A 109.2(7)
C14A C8A C9A 110.4(7)
C10A C9A C8A 115.4(7)
C9A C10A C11A 112.3(6)
C9A C10A C12A 110.5(7)
C11A C10A C12A 107.4(6)
C9A C10A C16A 109.8(6)
C11A C10A C16A 106.8(6)
C12A C10A C16A 110.0(6)
C10A C11A C4A 117.9(6)
C10A C12A C6A 109.8(5)
O1B C2B N3B 127.2(7)
C2B N3B C4B 126.9(6)
N3B C4B C11B 109.5(5)
N3B C4B C5B 112.0(6)
C11B C4B C5B 111.4(6)
N3B C4B C13B 106.2(5)
C11B C4B C13B 109.1(6)
C5B C4B C13B 108.5(6)
C4B C5B C6B 115.9(6)
C12B C6B C15B 110.1(7)
C12B C6B C7B 110.8(6)
C15B C6B C7B 111.4(7)
C12B C6B C5B 107.1(6)
C15B C6B C5B 106.0(6)
C7B C6B C5B 111.2(6)
C8B C7B C6B 112.7(7)
C9B C8B C14B 112.7(7)
C9B C8B C7B 110.9(6)
C14B C8B C7B 109.6(7)
C8B C9B C10B 114.9(6)
C12B C10B C11B 109.0(6)
C12B C10B C16B 109.4(7)
C11B C10B C16B 109.0(7)
C12B C10B C9B 108.5(7)
C11B C10B C9B 112.3(6)
C16B C10B C9B 108.5(6)
C4B C11B C10B 119.1(6)
C10B C12B C6B 110.8(6)

loop_
_geom_bond_atom_site_label_1
_geom_bond_atom_site_label_2
_geom_bond_distance
O1A C2A 1.227(8)
C2A N3A 1.324(8)
N3A C4A 1.453(8)
C4A C13A 1.527(9)
C4A C11A 1.538(9)
C4A C5A 1.554(9)
C5A C6A 1.543(11)
C6A C7A 1.534(11)
C6A C12A 1.542(10)
C6A C15A 1.554(10)
C7A C8A 1.503(10)
C8A C14A 1.511(11)
C8A C9A 1.562(10)
C9A C10A 1.517(9)
C10A C11A 1.523(9)
C10A C12A 1.532(9)
C10A C16A 1.546(9)
O1B C2B 1.235(8)
C2B N3B 1.308(8)
N3B C4B 1.473(8)
C4B C11B 1.515(8)
C4B C5B 1.531(9)
C4B C13B 1.547(8)
C5B C6B 1.565(9)
C6B C12B 1.513(10)
C6B C15B 1.539(10)
C6B C7B 1.554(10)
C7B C8B 1.538(10)
C8B C9B 1.492(10)
C8B C14B 1.534(10)
C9B C10B 1.570(9)
C10B C12B 1.506(10)
C10B C11B 1.518(9)
C10B C16B 1.538(10)

loop_
_geom_torsion_atom_site_label_1
_geom_torsion_atom_site_label_2
_geom_torsion_atom_site_label_3
_geom_torsion_atom_site_label_4
_geom_torsion
O1A C2A N3A C4A 12.2(12)
C2A N3A C4A C13A 68.6(8)
C2A N3A C4A C11A -53.5(10)
C2A N3A C4A C5A -174.5(7)
N3A C4A C5A C6A 80.5(8)
C13A C4A C5A C6A -163.1(7)
C11A C4A C5A C6A -44.4(9)
C4A C5A C6A C7A -64.1(9)
C4A C5A C6A C12A 56.0(9)
C4A C5A C6A C15A 172.4(7)
C12A C6A C7A C8A -4.1(9)
C5A C6A C7A C8A 113.7(8)
C15A C6A C7A C8A -125.6(8)
C6A C7A C8A C14A -170.7(7)
C6A C7A C8A C9A -47.1(9)
C7A C8A C9A C10A 47.4(9)
C14A C8A C9A C10A 172.9(7)
C8A C9A C10A C11A -115.9(7)
C8A C9A C10A C12A 4.0(9)
C8A C9A C10A C16A 125.5(7)
C9A C10A C11A C4A 67.1(8)
C12A C10A C11A C4A -54.6(8)
C16A C10A C11A C4A -172.6(6)
N3A C4A C11A C10A -78.0(8)
C13A C4A C11A C10A 161.1(6)
C5A C4A C11A C10A 43.2(9)
C9A C10A C12A C6A -58.0(9)
C11A C10A C12A C6A 64.8(9)
C16A C10A C12A C6A -179.4(7)
C7A C6A C12A C10A 58.4(9)
C5A C6A C12A C10A -64.8(9)
C15A C6A C12A C10A -179.0(8)
O1B C2B N3B C4B -4.3(12)
C2B N3B C4B C11B -176.7(6)
C2B N3B C4B C5B 59.3(8)
C2B N3B C4B C13B -59.0(9)
N3B C4B C5B C6B 83.4(7)
C11B C4B C5B C6B -39.6(8)
C13B C4B C5B C6B -159.7(6)
C4B C5B C6B C12B 53.6(8)
C4B C5B C6B C15B 171.2(7)
C4B C5B C6B C7B -67.6(9)
C12B C6B C7B C8B 0.2(9)
C15B C6B C7B C8B -122.8(7)
C5B C6B C7B C8B 119.2(7)
C6B C7B C8B C9B -51.5(8)
C6B C7B C8B C14B -176.5(6)
C14B C8B C9B C10B 170.7(6)
C7B C8B C9B C10B 47.4(8)
C8B C9B C10B C12B 7.5(9)
C8B C9B C10B C11B -113.1(7)
C8B C9B C10B C16B 126.3(7)
N3B C4B C11B C10B -87.3(7)
C5B C4B C11B C10B 37.2(8)
C13B C4B C11B C10B 156.9(6)
C12B C10B C11B C4B -48.0(8)
C16B C10B C11B C4B -167.4(6)
C9B C10B C11B C4B 72.3(8)
C11B C10B C12B C6B 61.5(8)
C16B C10B C12B C6B -179.3(6)
C9B C10B C12B C6B -61.1(8)
C15B C6B C12B C10B -179.1(7)
C7B C6B C12B C10B 57.1(8)
C5B C6B C12B C10B -64.3(7)
